data_2241631
loop_
_publ_author_name
'G\"orbitz, Carl Henrik'

_publ_section_title
;
 Crystal structure of <small>L</small>-leucyl-<small>L</small>-isoleucine
 2,2,2-trifluoroethanol monosolvate
;
_journal_coeditor_code HB7570
_journal_issue 5
_journal_name_full 'Acta Crystallographica Section E'
_journal_page_first 635
_journal_page_last 638
_journal_paper_doi 10.1107/S2056989016005302
_journal_volume 72
_journal_year 2016
_chemical_formula_iupac 'C12 H24 N2 O3, C2 H3 F3 O'
_chemical_formula_moiety 'C12 H24 N2 O3, C2 H3 F3 O'
_chemical_formula_sum 'C14 H27 F3 N2 O4'
_chemical_formula_weight 344.37
_chemical_name_systematic
;
<i>L</i>-Leucyl-<i>L</i>-isoleucine 2,2,2-trifluoroethanol
monosolvate
;
_space_group_crystal_system monoclinic
_space_group_IT_number 4
_space_group_name_Hall 'P 2yb'
_space_group_name_H-M_alt 'P 1 21 1'
_symmetry_space_group_name_Hall 'P 2yb'
_symmetry_space_group_name_H-M 'P 1 21 1'
_atom_sites_solution_hydrogens geom
_audit_creation_method SHELXL-2013
_cell_angle_alpha 90
_cell_angle_beta 101.833(4)
_cell_angle_gamma 90
_cell_formula_units_Z 4
_cell_length_a 10.947(3)
_cell_length_b 12.999(4)
_cell_length_c 12.440(4)
_cell_measurement_reflns_used 4820
_cell_measurement_temperature 120(2)
_cell_measurement_theta_max 24.98
_cell_measurement_theta_min 2.30
_cell_volume 1732.6(9)
_computing_cell_refinement
;
SAINT-Plus (Bruker, 2014)
;
_computing_data_collection
;
APEX2 (Bruker, 2014)
;
_computing_data_reduction
;
SAINT-Plus (Bruker, 2014)
;
_computing_molecular_graphics
;
Mercury (Macrae <i>et al.</i>,  2008)
;
_computing_publication_material
;
SHELXL2014 (Sheldrick, 2015b)
;
_computing_structure_refinement
;
SHELXT (Sheldrick, 2015a)
;
_computing_structure_solution
;
SHELXT (Sheldrick, 2015a)
;
_diffrn_ambient_temperature 120(2)
_diffrn_detector_area_resol_mean 8.3
_diffrn_measured_fraction_theta_full 0.974
_diffrn_measured_fraction_theta_max 0.987
_diffrn_measurement_device_type 'Bruker D8 Advance single crystal CCD'
_diffrn_measurement_method 'Sets of exposures each taken over 0.5\% \w rotation'
_diffrn_radiation_monochromator graphite
_diffrn_radiation_source 'fine-focus sealed tube'
_diffrn_radiation_type MoK\a
_diffrn_radiation_wavelength 0.71073
_diffrn_reflns_av_R_equivalents 0.0393
_diffrn_reflns_limit_h_max 13
_diffrn_reflns_limit_h_min -13
_diffrn_reflns_limit_k_max 12
_diffrn_reflns_limit_k_min -15
_diffrn_reflns_limit_l_max 14
_diffrn_reflns_limit_l_min -14
_diffrn_reflns_number 10435
_diffrn_reflns_theta_full 25.242
_diffrn_reflns_theta_max 25.131
_diffrn_reflns_theta_min 1.672
_exptl_absorpt_coefficient_mu 0.116
_exptl_absorpt_correction_T_max 1.000
_exptl_absorpt_correction_T_min 0.643
_exptl_absorpt_correction_type multi-scan
_exptl_absorpt_process_details
;
(SADABS; Bruker, 2014)
;
_exptl_crystal_colour colorless
_exptl_crystal_density_diffrn 1.320
_exptl_crystal_description plate
_exptl_crystal_F_000 736
_exptl_crystal_size_max 0.77
_exptl_crystal_size_mid 0.43
_exptl_crystal_size_min 0.07
_refine_diff_density_max 0.273
_refine_diff_density_min -0.184
_refine_ls_extinction_method none
_refine_ls_goodness_of_fit_ref 1.030
_refine_ls_hydrogen_treatment mixed
_refine_ls_matrix_type full
_refine_ls_number_parameters 454
_refine_ls_number_reflns 5594
_refine_ls_number_restraints 39
_refine_ls_restrained_S_all 1.028
_refine_ls_R_factor_all 0.0516
_refine_ls_R_factor_gt 0.0408
_refine_ls_shift/su_max 0.000
_refine_ls_shift/su_mean 0.000
_refine_ls_structure_factor_coef Fsqd
_refine_ls_weighting_details
;
 w=1/[\s^2^(Fo^2^)+(0.0401P)^2^+0.0691P]
 where P=(Fo^2^+2Fc^2^)/3
;
_refine_ls_weighting_scheme calc
_refine_ls_wR_factor_gt 0.0886
_refine_ls_wR_factor_ref 0.0947
_reflns_number_gt 4796
_reflns_number_total 5594
_reflns_threshold_expression 'I > 2\s(I)'
_cod_data_source_file hb7570sup1.cif
_cod_data_source_block I
_cod_database_code 2241631
_shelx_space_group_comment
;
The symmetry employed for this shelxl refinement is uniquely defined
by the following loop, which should always be used as a source of
symmetry information in preference to the above space-group names.
They are only intended as comments.
;
_shelxl_version_number 20.13

loop_
_space_group_symop_operation_xyz
'x, y, z'
'-x, y+1/2, -z'

loop_
_atom_site_type_symbol
_atom_site_label
_atom_site_fract_x
_atom_site_fract_y
_atom_site_fract_z
_atom_site_U_iso_or_equiv
_atom_site_adp_type
_atom_site_calc_flag
_atom_site_occupancy
_atom_site_disorder_assembly
_atom_site_disorder_group
O O1A 0.0423(2) 0.6609(2) 0.3719(2) 0.0280(6) Uani d 1 . .
O O2A 0.0083(2) 0.3213(2) 0.4273(2) 0.0325(7) Uani d 1 . .
O O3A -0.1629(2) 0.3989(2) 0.3414(2) 0.0305(7) Uani d 1 . .
N N1A 0.2285(3) 0.7482(2) 0.5048(2) 0.0199(7) Uani d 1 . .
H H1A 0.2165 0.7717 0.5708 0.030 Uiso calc 1 . .
H H2A 0.1656 0.7711 0.4505 0.030 Uiso calc 1 . .
H H3A 0.3028 0.7718 0.4929 0.030 Uiso calc 1 . .
N N2A 0.1323(2) 0.5031(2) 0.3755(2) 0.0190(7) Uani d 1 . .
H H4A 0.2002 0.4671 0.4009 0.023 Uiso calc 1 . .
C C1A 0.2293(3) 0.6338(3) 0.5053(3) 0.0183(8) Uani d 1 . .
H H11A 0.3123 0.6076 0.4960 0.022 Uiso calc 1 . .
C C2A 0.1980(3) 0.5909(3) 0.6115(3) 0.0222(8) Uani d 1 . .
H H21A 0.1192 0.6229 0.6220 0.027 Uiso calc 1 . .
H H22A 0.1826 0.5161 0.6018 0.027 Uiso calc 1 . .
C C3A 0.2968(3) 0.6072(3) 0.7160(3) 0.0225(8) Uani d 1 . .
H H31A 0.3203 0.6816 0.7215 0.027 Uiso calc 1 . .
C C4A 0.4133(3) 0.5437(3) 0.7136(3) 0.0307(10) Uani d 1 . .
H H41A 0.4465 0.5625 0.6489 0.046 Uiso calc 1 . .
H H42A 0.3919 0.4704 0.7103 0.046 Uiso calc 1 . .
H H43A 0.4764 0.5573 0.7802 0.046 Uiso calc 1 . .
C C5A 0.2433(4) 0.5779(4) 0.8157(3) 0.0376(11) Uani d 1 . .
H H51A 0.1661 0.6164 0.8144 0.056 Uiso calc 1 . .
H H52A 0.3040 0.5945 0.8830 0.056 Uiso calc 1 . .
H H53A 0.2255 0.5040 0.8138 0.056 Uiso calc 1 . .
C C6A 0.1269(3) 0.5994(3) 0.4086(3) 0.0192(8) Uani d 1 . .
C C7A 0.0299(3) 0.4538(3) 0.2983(3) 0.0180(8) Uani d 1 . .
H H71A -0.0258 0.5090 0.2592 0.022 Uiso calc 1 . .
C C8A 0.0799(3) 0.3913(3) 0.2128(3) 0.0207(8) Uani d 1 . .
H H81A 0.1408 0.3403 0.2533 0.025 Uiso calc 1 . .
C C9A 0.1501(3) 0.4587(3) 0.1444(3) 0.0270(9) Uani d 1 . .
H H91A 0.2233 0.4895 0.1941 0.032 Uiso calc 1 . .
H H92A 0.1820 0.4141 0.0918 0.032 Uiso calc 1 . .
C C10A 0.0738(4) 0.5449(4) 0.0804(3) 0.0442(12) Uani d 1 . .
H H12A 0.1226 0.5782 0.0324 0.066 Uiso calc 1 . .
H H13A 0.0525 0.5957 0.1319 0.066 Uiso calc 1 . .
H H14A -0.0030 0.5165 0.0358 0.066 Uiso calc 1 . .
C C11A -0.0252(3) 0.3306(4) 0.1401(3) 0.0350(10) Uani d 1 . .
H H15A -0.0647 0.2854 0.1861 0.052 Uiso calc 1 . .
H H16A 0.0093 0.2890 0.0877 0.052 Uiso calc 1 . .
H H17A -0.0873 0.3785 0.1000 0.052 Uiso calc 1 . .
C C12A -0.0472(3) 0.3866(3) 0.3615(3) 0.0215(8) Uani d 1 . .
O O1B 0.5502(2) 0.6220(2) 0.50128(19) 0.0238(6) Uani d 1 . .
O O2B 0.5573(2) 0.3479(2) 0.52421(19) 0.0215(6) Uani d 1 . .
O O3B 0.3600(2) 0.3917(2) 0.45792(19) 0.0216(6) Uani d 1 . .
N N1B 0.7727(3) 0.7368(2) 0.4733(2) 0.0226(7) Uani d 1 . .
H H1B 0.8461 0.7665 0.5066 0.034 Uiso calc 1 . .
H H2B 0.7080 0.7715 0.4921 0.034 Uiso calc 1 . .
H H3B 0.7655 0.7392 0.3991 0.034 Uiso calc 1 . .
N N2B 0.6296(2) 0.5066(2) 0.3983(2) 0.0192(7) Uani d 1 . .
H H4B 0.6958 0.4877 0.3732 0.023 Uiso calc 1 . .
C C1B 0.7706(3) 0.6274(3) 0.5093(3) 0.0193(8) Uani d 1 . .
H H11B 0.8320 0.5861 0.4779 0.023 Uiso calc 1 . .
C C2B 0.8047(3) 0.6239(3) 0.6345(3) 0.0227(8) Uani d 1 . .
H H21B 0.8894 0.6530 0.6585 0.027 Uiso calc 1 . .
H H22B 0.7462 0.6691 0.6636 0.027 Uiso calc 1 . .
C C3B 0.8024(3) 0.5183(3) 0.6864(3) 0.0248(9) Uani d 1 . .
H H31B 0.7208 0.4848 0.6546 0.030 Uiso calc 1 . .
C C4B 0.8116(4) 0.5314(4) 0.8093(3) 0.0371(11) Uani d 1 . .
H H41B 0.8115 0.4636 0.8438 0.056 Uiso calc 1 . .
H H42B 0.7401 0.5715 0.8221 0.056 Uiso calc 1 . .
H H43B 0.8891 0.5676 0.8411 0.056 Uiso calc 1 . .
C C5B 0.9073(4) 0.4492(3) 0.6641(3) 0.0343(10) Uani d 1 . .
H H51B 0.9013 0.3815 0.6974 0.052 Uiso calc 1 . .
H H52B 0.9881 0.4804 0.6960 0.052 Uiso calc 1 . .
H H53B 0.8997 0.4414 0.5847 0.052 Uiso calc 1 . .
C C6B 0.6391(3) 0.5850(3) 0.4685(3) 0.0189(8) Uani d 1 . .
C C7B 0.5130(3) 0.4513(3) 0.3620(3) 0.0184(8) Uani d 1 . .
H H71B 0.4463 0.5021 0.3316 0.022 Uiso calc 1 . .
C C8B 0.5294(3) 0.3774(3) 0.2694(3) 0.0197(8) Uani d 1 . .
H H81B 0.6128 0.3439 0.2930 0.024 Uiso calc 1 . .
C C9B 0.5323(3) 0.4366(3) 0.1635(3) 0.0261(9) Uani d 1 . .
H H91B 0.4456 0.4501 0.1243 0.031 Uiso calc 1 . .
H H92B 0.5735 0.5038 0.1826 0.031 Uiso calc 1 . .
C C10B 0.6011(4) 0.3791(4) 0.0867(3) 0.0393(11) Uani d 1 . .
H H12B 0.5968 0.4190 0.0192 0.059 Uiso calc 1 . .
H H13B 0.5620 0.3118 0.0685 0.059 Uiso calc 1 . .
H H14B 0.6886 0.3696 0.1231 0.059 Uiso calc 1 . .
C C11B 0.4328(3) 0.2917(3) 0.2499(3) 0.0249(9) Uani d 1 . .
H H15B 0.4419 0.2489 0.3159 0.037 Uiso calc 1 . .
H H16B 0.4453 0.2493 0.1879 0.037 Uiso calc 1 . .
H H17B 0.3489 0.3217 0.2332 0.037 Uiso calc 1 . .
C C12B 0.4741(3) 0.3938(3) 0.4562(3) 0.0175(8) Uani d 1 . .
O O1C 0.5265(2) 0.7674(2) 0.3049(2) 0.0299(7) Uani d 1 . .
H H1C 0.501(4) 0.784(3) 0.364(3) 0.045 Uiso d 1 . .
F F1C 0.2472(2) 0.77562(19) 0.09991(19) 0.0419(6) Uani d 1 . .
F F2C 0.3722(2) 0.64892(18) 0.1427(2) 0.0478(7) Uani d 1 . .
F F3C 0.2751(2) 0.7092(2) 0.26117(19) 0.0454(7) Uani d 1 . .
C C1C 0.4374(3) 0.8097(3) 0.2199(3) 0.0257(9) Uani d 1 . .
H H11C 0.4774 0.8281 0.1580 0.031 Uiso calc 1 . .
H H12C 0.4032 0.8734 0.2459 0.031 Uiso calc 1 . .
C C2C 0.3341(3) 0.7359(3) 0.1812(3) 0.0285(9) Uani d 1 . .
O O1D 0.8241(3) 0.7359(3) 0.2588(3) 0.0329(10) Uani d 0.825(5) A 1
H H1D 0.897(4) 0.710(4) 0.279(4) 0.049 Uiso d 0.825(5) A 1
F F1D 0.6835(3) 0.8066(3) 0.0612(3) 0.0441(9) Uani d 0.825(5) A 1
F F2D 0.8335(3) 0.7120(3) 0.0332(3) 0.0576(12) Uani d 0.825(5) A 1
F F3D 0.6481(3) 0.6516(3) 0.0016(2) 0.0572(12) Uani d 0.825(5) A 1
C C1D 0.7461(4) 0.6710(4) 0.1859(3) 0.0280(13) Uani d 0.825(5) A 1
H H11D 0.6640 0.6662 0.2072 0.034 Uiso calc 0.825(5) A 1
H H12D 0.7829 0.6012 0.1901 0.034 Uiso calc 0.825(5) A 1
C C2D 0.7286(4) 0.7099(4) 0.0713(3) 0.0353(14) Uani d 0.825(5) A 1
O O11D 0.8098(19) 0.6853(16) 0.2667(12) 0.0329(10) Uani d 0.175(5) A 2
H H11E 0.8867 0.6965 0.2746 0.049 Uiso calc 0.175(5) A 2
F F11D 0.7114(17) 0.8328(14) 0.1014(19) 0.090(11) Uiso d 0.175(5) A 2
F F12D 0.8965(12) 0.7813(13) 0.1012(14) 0.077(6) Uiso d 0.175(5) A 2
F F13D 0.7446(19) 0.7253(17) -0.0213(10) 0.116(10) Uiso d 0.175(5) A 2
C C11D 0.760(2) 0.6624(12) 0.1569(13) 0.0280(13) Uani d 0.175(5) A 2
H H13D 0.6694 0.6480 0.1477 0.034 Uiso calc 0.175(5) A 2
H H14D 0.8006 0.6000 0.1351 0.034 Uiso calc 0.175(5) A 2
C C12D 0.7788(13) 0.7499(11) 0.0850(10) 0.038(8) Uiso d 0.175(5) A 2

loop_
_atom_site_aniso_label
_atom_site_aniso_U_11
_atom_site_aniso_U_22
_atom_site_aniso_U_33
_atom_site_aniso_U_12
_atom_site_aniso_U_13
_atom_site_aniso_U_23
O1A 0.0237(14) 0.0214(16) 0.0342(15) 0.0061(12) -0.0051(11) -0.0037(12)
O2A 0.0238(13) 0.0317(17) 0.0442(17) 0.0035(13) 0.0125(12) 0.0137(15)
O3A 0.0144(13) 0.0460(19) 0.0315(15) 0.0020(12) 0.0056(11) -0.0025(14)
N1A 0.0179(15) 0.0213(19) 0.0198(15) -0.0020(13) 0.0025(12) -0.0007(13)
N2A 0.0143(14) 0.0186(19) 0.0224(16) 0.0012(12) -0.0003(12) -0.0011(14)
C1A 0.0182(17) 0.014(2) 0.0214(19) 0.0003(14) 0.0022(14) -0.0015(15)
C2A 0.0227(18) 0.021(2) 0.023(2) -0.0005(16) 0.0049(15) 0.0016(17)
C3A 0.030(2) 0.017(2) 0.0181(18) -0.0010(16) 0.0003(15) -0.0002(16)
C4A 0.026(2) 0.040(3) 0.024(2) 0.0019(19) 0.0003(16) 0.0031(19)
C5A 0.042(2) 0.046(3) 0.025(2) 0.008(2) 0.0083(19) 0.003(2)
C6A 0.0159(17) 0.020(2) 0.0212(19) -0.0007(15) 0.0033(14) -0.0014(16)
C7A 0.0162(16) 0.018(2) 0.0188(18) -0.0002(15) 0.0007(13) 0.0008(15)
C8A 0.0222(17) 0.021(2) 0.0206(19) 0.0013(16) 0.0073(14) -0.0026(17)
C9A 0.0266(19) 0.032(3) 0.023(2) -0.0011(17) 0.0055(15) -0.0006(18)
C10A 0.037(2) 0.058(3) 0.034(3) -0.003(2) 0.000(2) 0.018(2)
C11A 0.031(2) 0.038(3) 0.038(2) -0.0091(19) 0.0136(19) -0.014(2)
C12A 0.0215(19) 0.022(2) 0.0221(19) 0.0014(17) 0.0079(14) -0.0087(18)
O1B 0.0221(13) 0.0259(16) 0.0240(14) 0.0017(11) 0.0064(11) -0.0043(12)
O2B 0.0196(12) 0.0230(16) 0.0219(13) 0.0017(10) 0.0044(11) 0.0019(11)
O3B 0.0152(12) 0.0232(15) 0.0265(13) 0.0016(11) 0.0048(10) 0.0023(12)
N1B 0.0214(15) 0.0222(19) 0.0251(17) -0.0002(13) 0.0070(13) -0.0002(14)
N2B 0.0169(14) 0.0201(18) 0.0213(16) 0.0002(12) 0.0060(12) -0.0024(14)
C1B 0.0221(18) 0.014(2) 0.0229(19) -0.0009(15) 0.0075(15) -0.0016(16)
C2B 0.0206(18) 0.023(2) 0.0233(19) -0.0019(15) 0.0026(15) -0.0022(17)
C3B 0.0213(18) 0.029(2) 0.022(2) -0.0048(16) 0.0010(15) 0.0006(17)
C4B 0.042(2) 0.040(3) 0.027(2) -0.006(2) 0.0026(19) 0.001(2)
C5B 0.040(2) 0.025(3) 0.037(2) 0.000(2) 0.0062(18) 0.003(2)
C6B 0.0189(17) 0.020(2) 0.0174(18) 0.0003(15) 0.0037(14) 0.0050(16)
C7B 0.0146(16) 0.019(2) 0.0211(19) 0.0007(15) 0.0010(14) 0.0012(16)
C8B 0.0165(17) 0.022(2) 0.0202(19) -0.0003(15) 0.0024(14) -0.0034(16)
C9B 0.029(2) 0.029(2) 0.0203(19) -0.0030(18) 0.0060(16) 0.0003(17)
C10B 0.038(2) 0.059(3) 0.024(2) -0.004(2) 0.0127(17) -0.005(2)
C11B 0.0212(18) 0.028(3) 0.024(2) -0.0013(17) 0.0014(15) -0.0021(17)
C12B 0.0185(18) 0.013(2) 0.0196(18) 0.0022(15) 0.0011(14) -0.0045(16)
O1C 0.0289(14) 0.0399(19) 0.0208(14) 0.0083(13) 0.0045(11) 0.0017(13)
F1C 0.0378(13) 0.0410(17) 0.0400(14) -0.0028(12) -0.0079(11) 0.0016(12)
F2C 0.0526(15) 0.0330(17) 0.0551(16) 0.0018(12) 0.0048(12) -0.0159(13)
F3C 0.0418(14) 0.0557(19) 0.0410(15) -0.0157(12) 0.0140(12) 0.0048(13)
C1C 0.028(2) 0.026(2) 0.022(2) 0.0010(17) 0.0035(16) 0.0003(17)
C2C 0.035(2) 0.026(3) 0.024(2) 0.0008(18) 0.0042(18) 0.0010(18)
O1D 0.0277(17) 0.039(3) 0.0311(17) 0.003(2) 0.0032(14) 0.004(2)
F1D 0.054(2) 0.041(2) 0.035(2) 0.0164(17) 0.0036(17) 0.0132(18)
F2D 0.055(2) 0.084(3) 0.044(2) 0.0129(19) 0.0334(17) 0.0123(19)
F3D 0.073(2) 0.062(3) 0.0291(17) -0.0009(19) -0.0069(16) -0.0075(16)
C1D 0.026(2) 0.039(3) 0.020(3) 0.007(2) 0.007(2) 0.002(2)
C2D 0.034(3) 0.045(4) 0.028(3) 0.007(3) 0.007(2) 0.003(3)
O11D 0.0277(17) 0.039(3) 0.0311(17) 0.003(2) 0.0032(14) 0.004(2)
C11D 0.026(2) 0.039(3) 0.020(3) 0.007(2) 0.007(2) 0.002(2)

loop_
_atom_type_symbol
_atom_type_description
_atom_type_scat_dispersion_real
_atom_type_scat_dispersion_imag
_atom_type_scat_source
C C 0.0033 0.0016 'International Tables Vol C Tables 4.2.6.8 and 6.1.1.4'
H H 0.0000 0.0000 'International Tables Vol C Tables 4.2.6.8 and 6.1.1.4'
N N 0.0061 0.0033 'International Tables Vol C Tables 4.2.6.8 and 6.1.1.4'
O O 0.0106 0.0060 'International Tables Vol C Tables 4.2.6.8 and 6.1.1.4'
F F 0.0171 0.0103 'International Tables Vol C Tables 4.2.6.8 and 6.1.1.4'

loop_
_geom_angle_atom_site_label_1
_geom_angle_atom_site_label_2
_geom_angle_atom_site_label_3
_geom_angle
C1A N1A H1A 109.5
C1A N1A H2A 109.5
H1A N1A H2A 109.5
C1A N1A H3A 109.5
H1A N1A H3A 109.5
H2A N1A H3A 109.5
C6A N2A C7A 122.7(3)
C6A N2A H4A 118.7
C7A N2A H4A 118.7
N1A C1A C6A 106.6(3)
N1A C1A C2A 111.4(3)
C6A C1A C2A 108.2(3)
N1A C1A H11A 110.2
C6A C1A H11A 110.2
C2A C1A H11A 110.2
C3A C2A C1A 116.0(3)
C3A C2A H21A 108.3
C1A C2A H21A 108.3
C3A C2A H22A 108.3
C1A C2A H22A 108.3
H21A C2A H22A 107.4
C4A C3A C5A 110.0(3)
C4A C3A C2A 111.0(3)
C5A C3A C2A 109.6(3)
C4A C3A H31A 108.7
C5A C3A H31A 108.7
C2A C3A H31A 108.7
C3A C4A H41A 109.5
C3A C4A H42A 109.5
H41A C4A H42A 109.5
C3A C4A H43A 109.5
H41A C4A H43A 109.5
H42A C4A H43A 109.5
C3A C5A H51A 109.5
C3A C5A H52A 109.5
H51A C5A H52A 109.5
C3A C5A H53A 109.5
H51A C5A H53A 109.5
H52A C5A H53A 109.5
O1A C6A N2A 125.0(3)
O1A C6A C1A 118.2(3)
N2A C6A C1A 116.6(3)
N2A C7A C8A 110.7(3)
N2A C7A C12A 109.8(3)
C8A C7A C12A 111.5(3)
N2A C7A H71A 108.3
C8A C7A H71A 108.3
C12A C7A H71A 108.3
C7A C8A C11A 110.7(3)
C7A C8A C9A 112.0(3)
C11A C8A C9A 111.6(3)
C7A C8A H81A 107.4
C11A C8A H81A 107.4
C9A C8A H81A 107.4
C10A C9A C8A 115.3(3)
C10A C9A H91A 108.5
C8A C9A H91A 108.5
C10A C9A H92A 108.5
C8A C9A H92A 108.5
H91A C9A H92A 107.5
C9A C10A H12A 109.5
C9A C10A H13A 109.5
H12A C10A H13A 109.5
C9A C10A H14A 109.5
H12A C10A H14A 109.5
H13A C10A H14A 109.5
C8A C11A H15A 109.5
C8A C11A H16A 109.5
H15A C11A H16A 109.5
C8A C11A H17A 109.5
H15A C11A H17A 109.5
H16A C11A H17A 109.5
O2A C12A O3A 123.8(3)
O2A C12A C7A 118.6(3)
O3A C12A C7A 117.6(3)
C1B N1B H1B 109.5
C1B N1B H2B 109.5
H1B N1B H2B 109.5
C1B N1B H3B 109.5
H1B N1B H3B 109.5
H2B N1B H3B 109.5
C6B N2B C7B 121.8(3)
C6B N2B H4B 119.1
C7B N2B H4B 119.1
N1B C1B C2B 108.6(3)
N1B C1B C6B 108.4(3)
C2B C1B C6B 110.2(3)
N1B C1B H11B 109.9
C2B C1B H11B 109.9
C6B C1B H11B 109.9
C3B C2B C1B 116.0(3)
C3B C2B H21B 108.3
C1B C2B H21B 108.3
C3B C2B H22B 108.3
C1B C2B H22B 108.3
H21B C2B H22B 107.4
C2B C3B C4B 108.8(3)
C2B C3B C5B 112.1(3)
C4B C3B C5B 110.6(3)
C2B C3B H31B 108.4
C4B C3B H31B 108.4
C5B C3B H31B 108.4
C3B C4B H41B 109.5
C3B C4B H42B 109.5
H41B C4B H42B 109.5
C3B C4B H43B 109.5
H41B C4B H43B 109.5
H42B C4B H43B 109.5
C3B C5B H51B 109.5
C3B C5B H52B 109.5
H51B C5B H52B 109.5
C3B C5B H53B 109.5
H51B C5B H53B 109.5
H52B C5B H53B 109.5
O1B C6B N2B 123.9(3)
O1B C6B C1B 120.3(3)
N2B C6B C1B 115.8(3)
N2B C7B C12B 111.7(3)
N2B C7B C8B 108.2(3)
C12B C7B C8B 111.3(3)
N2B C7B H71B 108.5
C12B C7B H71B 108.5
C8B C7B H71B 108.5
C11B C8B C9B 111.5(3)
C11B C8B C7B 113.2(3)
C9B C8B C7B 110.9(3)
C11B C8B H81B 107.0
C9B C8B H81B 107.0
C7B C8B H81B 107.0
C10B C9B C8B 113.1(3)
C10B C9B H91B 109.0
C8B C9B H91B 109.0
C10B C9B H92B 109.0
C8B C9B H92B 109.0
H91B C9B H92B 107.8
C9B C10B H12B 109.5
C9B C10B H13B 109.5
H12B C10B H13B 109.5
C9B C10B H14B 109.5
H12B C10B H14B 109.5
H13B C10B H14B 109.5
C8B C11B H15B 109.5
C8B C11B H16B 109.5
H15B C11B H16B 109.5
C8B C11B H17B 109.5
H15B C11B H17B 109.5
H16B C11B H17B 109.5
O3B C12B O2B 124.3(3)
O3B C12B C7B 117.4(3)
O2B C12B C7B 118.2(3)
C1C O1C H1C 104(3)
O1C C1C C2C 111.0(3)
O1C C1C H11C 109.4
C2C C1C H11C 109.4
O1C C1C H12C 109.4
C2C C1C H12C 109.4
H11C C1C H12C 108.0
F2C C2C F3C 106.4(3)
F2C C2C F1C 106.4(3)
F3C C2C F1C 106.5(3)
F2C C2C C1C 113.1(3)
F3C C2C C1C 112.2(3)
F1C C2C C1C 111.7(3)
C1D O1D H1D 111(4)
O1D C1D C2D 111.0(4)
O1D C1D H11D 109.4
C2D C1D H11D 109.4
O1D C1D H12D 109.4
C2D C1D H12D 109.4
H11D C1D H12D 108.0
F2D C2D F3D 106.4(3)
F2D C2D F1D 106.0(4)
F3D C2D F1D 106.7(4)
F2D C2D C1D 113.4(4)
F3D C2D C1D 111.5(4)
F1D C2D C1D 112.3(3)
C11D O11D H11E 109.5
O11D C11D C12D 110.5(7)
O11D C11D H13D 109.6
C12D C11D H13D 109.6
O11D C11D H14D 109.6
C12D C11D H14D 109.6
H13D C11D H14D 108.1
F12D C12D F13D 106.9(7)
F12D C12D F11D 106.0(7)
F13D C12D F11D 106.8(7)
F12D C12D C11D 113.3(6)
F13D C12D C11D 111.5(7)
F11D C12D C11D 111.9(6)

loop_
_geom_bond_atom_site_label_1
_geom_bond_atom_site_label_2
_geom_bond_distance
O1A C6A 1.238(4)
O2A C12A 1.247(5)
O3A C12A 1.251(4)
N1A C1A 1.488(5)
N1A H1A 0.9100
N1A H2A 0.9100
N1A H3A 0.9100
N2A C6A 1.323(5)
N2A C7A 1.466(4)
N2A H4A 0.8800
C1A C6A 1.533(5)
C1A C2A 1.536(5)
C1A H11A 1.0000
C2A C3A 1.525(5)
C2A H21A 0.9900
C2A H22A 0.9900
C3A C4A 1.525(5)
C3A C5A 1.525(5)
C3A H31A 1.0000
C4A H41A 0.9800
C4A H42A 0.9800
C4A H43A 0.9800
C5A H51A 0.9800
C5A H52A 0.9800
C5A H53A 0.9800
C7A C8A 1.526(5)
C7A C12A 1.538(5)
C7A H71A 1.0000
C8A C11A 1.528(5)
C8A C9A 1.534(5)
C8A H81A 1.0000
C9A C10A 1.522(6)
C9A H91A 0.9900
C9A H92A 0.9900
C10A H12A 0.9800
C10A H13A 0.9800
C10A H14A 0.9800
C11A H15A 0.9800
C11A H16A 0.9800
C11A H17A 0.9800
O1B C6B 1.228(4)
O2B C12B 1.259(4)
O3B C12B 1.254(4)
N1B C1B 1.493(5)
N1B H1B 0.9100
N1B H2B 0.9100
N1B H3B 0.9100
N2B C6B 1.333(5)
N2B C7B 1.453(4)
N2B H4B 0.8800
C1B C2B 1.526(5)
C1B C6B 1.528(5)
C1B H11B 1.0000
C2B C3B 1.519(5)
C2B H21B 0.9900
C2B H22B 0.9900
C3B C4B 1.520(5)
C3B C5B 1.526(5)
C3B H31B 1.0000
C4B H41B 0.9800
C4B H42B 0.9800
C4B H43B 0.9800
C5B H51B 0.9800
C5B H52B 0.9800
C5B H53B 0.9800
C7B C12B 1.523(5)
C7B C8B 1.538(5)
C7B H71B 1.0000
C8B C11B 1.521(5)
C8B C9B 1.532(5)
C8B H81B 1.0000
C9B C10B 1.527(5)
C9B H91B 0.9900
C9B H92B 0.9900
C10B H12B 0.9800
C10B H13B 0.9800
C10B H14B 0.9800
C11B H15B 0.9800
C11B H16B 0.9800
C11B H17B 0.9800
O1C C1C 1.396(4)
O1C H1C 0.86(3)
F1C C2C 1.342(4)
F2C C2C 1.328(4)
F3C C2C 1.338(4)
C1C C2C 1.486(5)
C1C H11C 0.9900
C1C H12C 0.9900
O1D C1D 1.394(4)
O1D H1D 0.86(3)
F1D C2D 1.347(4)
F2D C2D 1.329(4)
F3D C2D 1.338(5)
C1D C2D 1.487(5)
C1D H11D 0.9900
C1D H12D 0.9900
O11D C11D 1.396(6)
O11D H11E 0.8400
F11D C12D 1.345(6)
F12D C12D 1.327(6)
F13D C12D 1.337(6)
C11D C12D 1.488(6)
C11D H13D 0.9900
C11D H14D 0.9900

loop_
_geom_hbond_atom_site_label_D
_geom_hbond_atom_site_label_H
_geom_hbond_atom_site_label_A
_geom_hbond_site_symmetry_A
_geom_hbond_distance_DH
_geom_hbond_distance_HA
_geom_hbond_distance_DA
_geom_hbond_angle_DHA
N1A H1A O3A 2_556 0.91 2.13 2.928(4) 146
N1A H2A O1A . 0.91 2.07 2.607(4) 116
N1A H3A O2B 2_656 0.91 1.87 2.767(4) 168
N2A H4A O3B . 0.88 2.00 2.883(4) 177
N1B H1B O2A 2_656 0.91 1.79 2.695(4) 179
N1B H2B O3B 2_656 0.91 1.89 2.721(4) 151
N1B H3B O1D . 0.91 1.98 2.838(5) 156
O1D H1D O1A 1_655 0.86(3) 1.87(4) 2.695(4) 159(5)
O1C H1C O2B 2_656 0.86(3) 1.85(3) 2.693(4) 167(4)

loop_
_geom_torsion_atom_site_label_1
_geom_torsion_atom_site_label_2
_geom_torsion_atom_site_label_3
_geom_torsion_atom_site_label_4
_geom_torsion
N1A C1A C2A C3A -69.5(4)
C6A C1A C2A C3A 173.6(3)
C1A C2A C3A C4A -68.2(4)
C1A C2A C3A C5A 170.1(3)
C7A N2A C6A O1A -6.9(5)
C7A N2A C6A C1A 168.6(3)
N1A C1A C6A O1A -21.6(4)
C2A C1A C6A O1A 98.4(4)
N1A C1A C6A N2A 162.6(3)
C2A C1A C6A N2A -77.5(4)
C6A N2A C7A C8A 136.9(3)
C6A N2A C7A C12A -99.6(4)
N2A C7A C8A C11A 173.8(3)
C12A C7A C8A C11A 51.3(4)
N2A C7A C8A C9A -60.9(4)
C12A C7A C8A C9A 176.5(3)
C7A C8A C9A C10A -59.5(4)
C11A C8A C9A C10A 65.2(4)
N2A C7A C12A O2A -52.8(4)
C8A C7A C12A O2A 70.2(4)
N2A C7A C12A O3A 129.1(3)
C8A C7A C12A O3A -107.9(4)
N1B C1B C2B C3B 177.8(3)
C6B C1B C2B C3B 59.2(4)
C1B C2B C3B C4B -168.3(3)
C1B C2B C3B C5B 69.1(4)
C7B N2B C6B O1B -5.9(5)
C7B N2B C6B C1B 173.1(3)
N1B C1B C6B O1B -63.1(4)
C2B C1B C6B O1B 55.6(4)
N1B C1B C6B N2B 117.8(3)
C2B C1B C6B N2B -123.5(3)
C6B N2B C7B C12B -65.5(4)
C6B N2B C7B C8B 171.7(3)
N2B C7B C8B C11B 161.1(3)
C12B C7B C8B C11B 38.0(4)
N2B C7B C8B C9B -72.7(3)
C12B C7B C8B C9B 164.2(3)
C11B C8B C9B C10B -77.4(4)
C7B C8B C9B C10B 155.5(3)
N2B C7B C12B O3B 142.0(3)
C8B C7B C12B O3B -97.0(4)
N2B C7B C12B O2B -41.1(4)
C8B C7B C12B O2B 80.0(4)
O1C C1C C2C F2C -60.4(4)
O1C C1C C2C F3C 60.0(4)
O1C C1C C2C F1C 179.6(3)
O1D C1D C2D F2D 63.6(5)
O1D C1D C2D F3D -176.3(4)
O1D C1D C2D F1D -56.6(5)
O11D C11D C12D F12D 52.3(19)
O11D C11D C12D F13D 172.9(18)
O11D C11D C12D F11D -67.5(19)

_cod_database_fobs_code 2241631
